data_7247125
loop_
_publ_author_name
'Kaszubowski, Oskar'
'\'Slepokura, Katarzyna'

_publ_section_title
;
 Structural aspects of dehydration and rehydration in the adenosine
 5&#x2032;-diphosphate (ADP)--potassium--water system
;
_journal_issue 32
_journal_name_full CrystEngComm
_journal_page_first 4592
_journal_page_last 4603
_journal_paper_doi 10.1039/D3CE00395G
_journal_volume 25
_journal_year 2023
_chemical_absolute_configuration rmad
_chemical_formula_moiety 'H5 O2, K, C20 H28 N10 O20 P4, 4.25(H2 O)'
_chemical_formula_sum 'C20 H41.5 K N10 O26.25 P4'
_chemical_formula_weight 1005.11
_space_group_crystal_system orthorhombic
_space_group_IT_number 19
_space_group_name_Hall 'P 2ac 2ab'
_space_group_name_H-M_alt 'P 21 21 21'
_atom_sites_solution_hydrogens mixed
_atom_sites_solution_primary dual
_atom_sites_solution_secondary difmap
_audit_creation_method SHELXL-2018/3
_audit_update_record
;
2023-02-16 deposited with the CCDC.	2023-06-26 downloaded from the CCDC.
;
_cell_angle_alpha 90
_cell_angle_beta 90
_cell_angle_gamma 90
_cell_formula_units_Z 4
_cell_length_a 25.939(4)
_cell_length_b 11.003(2)
_cell_length_c 13.505(2)
_cell_measurement_reflns_used 26714
_cell_measurement_temperature 100(2)
_cell_measurement_theta_max 44.2530
_cell_measurement_theta_min 1.7020
_cell_volume 3854.4(11)
_computing_cell_refinement 'CrysAlisPro 1.171.41.80a (Rigaku OD, 2020)'
_computing_data_collection 'CrysAlisPro 1.171.41.80a (Rigaku OD, 2020)'
_computing_data_reduction 'CrysAlisPro 1.171.41.80a (Rigaku OD, 2020)'
_computing_structure_refinement 'SHELXL-2018/3 (Sheldrick, 2018)'
_computing_structure_solution 'SHELXT-2018 (Sheldrick, 2018)'
_diffrn_ambient_temperature 100(2)
_diffrn_detector 'Hybrid Pixel Array Detector'
_diffrn_detector_area_resol_mean 10.0000
_diffrn_detector_type 'HyPix-Arc 150'
_diffrn_measured_fraction_theta_full 0.999
_diffrn_measured_fraction_theta_max 0.999
_diffrn_measurement_device 'four-circle diffractometer'
_diffrn_measurement_device_type 'Rigaku XtaLAB Synergy R, DW system, HyPix-Arc 150'
_diffrn_measurement_method 'omega scan'
_diffrn_radiation_monochromator mirror
_diffrn_radiation_probe x-ray
_diffrn_radiation_type MoK\a
_diffrn_radiation_wavelength 0.71073
_diffrn_reflns_av_R_equivalents 0.0372
_diffrn_reflns_av_unetI/netI 0.0323
_diffrn_reflns_Laue_measured_fraction_full 0.999
_diffrn_reflns_Laue_measured_fraction_max 0.999
_diffrn_reflns_limit_h_max 34
_diffrn_reflns_limit_h_min -34
_diffrn_reflns_limit_k_max 14
_diffrn_reflns_limit_k_min -14
_diffrn_reflns_limit_l_max 18
_diffrn_reflns_limit_l_min -17
_diffrn_reflns_number 37989
_diffrn_reflns_point_group_measured_fraction_full 0.999
_diffrn_reflns_point_group_measured_fraction_max 0.999
_diffrn_reflns_theta_full 25.242
_diffrn_reflns_theta_max 28.282
_diffrn_reflns_theta_min 1.700
_diffrn_source 'Rotating-anode X-ray tube'
_diffrn_source_type 'Rigaku (Mo) X-ray Source'
_exptl_absorpt_coefficient_mu 0.415
_exptl_absorpt_correction_T_max 1.000
_exptl_absorpt_correction_T_min 0.598
_exptl_absorpt_correction_type multi-scan
_exptl_absorpt_process_details
;
CrysAlisPro 1.171.41.80a (Rigaku Oxford Diffraction, 2020)
Analytical numeric absorption correction using a multifaceted crystal
model based on expressions derived by R.C. Clark & J.S. Reid.
(Clark, R. C. & Reid, J. S. (1995). Acta Cryst. A51, 887-897)
Empirical absorption correction using spherical harmonics,
implemented in SCALE3 ABSPACK scaling algorithm.
;
_exptl_crystal_colour colourless
_exptl_crystal_density_diffrn 1.732
_exptl_crystal_description needle
_exptl_crystal_F_000 2082
_exptl_crystal_size_max 0.540
_exptl_crystal_size_mid 0.055
_exptl_crystal_size_min 0.046
_refine_diff_density_max 0.609
_refine_diff_density_min -0.341
_refine_diff_density_rms 0.068
_refine_ls_abs_structure_details
;
 Flack x determined using 3545 quotients [(I+)-(I-)]/[(I+)+(I-)]
 (Parsons, Flack and Wagner, Acta Cryst. B69 (2013) 249-259).
;
_refine_ls_abs_structure_Flack -0.038(19)
_refine_ls_extinction_method none
_refine_ls_goodness_of_fit_ref 1.045
_refine_ls_hydrogen_treatment mixed
_refine_ls_matrix_type full
_refine_ls_number_parameters 613
_refine_ls_number_reflns 9551
_refine_ls_number_restraints 27
_refine_ls_restrained_S_all 1.044
_refine_ls_R_factor_all 0.0395
_refine_ls_R_factor_gt 0.0348
_refine_ls_shift/su_max 0.001
_refine_ls_shift/su_mean 0.000
_refine_ls_structure_factor_coef Fsqd
_refine_ls_weighting_details 'w=1/[\s^2^(Fo^2^)+(0.0513P)^2^+0.8918P] where P=(Fo^2^+2Fc^2^)/3'
_refine_ls_weighting_scheme calc
_refine_ls_wR_factor_gt 0.0876
_refine_ls_wR_factor_ref 0.0896
_reflns_Friedel_coverage 0.801
_reflns_Friedel_fraction_full 0.999
_reflns_Friedel_fraction_max 0.999
_reflns_number_gt 8694
_reflns_number_total 9551
_reflns_threshold_expression 'I > 2\s(I)'
_cod_data_source_file d3ce00395g3.cif
_cod_data_source_block IVb
_cod_depositor_comments 'Adding full bibliography for 7247122--7247126.cif.'
_cod_original_formula_sum 'C20 H41.50 K N10 O26.25 P4'
_cod_database_code 7247125
_shelx_shelxl_version_number 2018/3
_shelx_space_group_comment
;
The symmetry employed for this shelxl refinement is uniquely defined
by the following loop, which should always be used as a source of
symmetry information in preference to the above space-group names.
They are only intended as comments.
;
_shelx_estimated_absorpt_t_min 0.807
_shelx_estimated_absorpt_t_max 0.981

loop_
_space_group_symop_operation_xyz
'x, y, z'
'-x+1/2, -y, z+1/2'
'-x, y+1/2, -z+1/2'
'x+1/2, -y+1/2, -z'

loop_
_atom_site_label
_atom_site_type_symbol
_atom_site_fract_x
_atom_site_fract_y
_atom_site_fract_z
_atom_site_U_iso_or_equiv
_atom_site_adp_type
_atom_site_occupancy
_atom_site_site_symmetry_order
_atom_site_calc_flag
_atom_site_refinement_flags_posn
_atom_site_refinement_flags_adp
_atom_site_refinement_flags_occupancy
_atom_site_disorder_assembly
_atom_site_disorder_group
K1 K 0.63527(9) 0.13439(13) -0.0438(2) 0.0312(4) Uani 0.744(7) 1 d . . P A 1
K1X K 0.6476(3) 0.1293(6) -0.0643(4) 0.0321(14) Uiso 0.256(7) 1 d . . P A 2
P1A P 0.66111(3) 0.40748(7) 0.20564(5) 0.01081(14) Uani 1 1 d . . . . .
O11A O 0.68656(8) 0.3600(2) 0.11500(16) 0.0168(4) Uani 1 1 d . . . . .
O12A O 0.66862(8) 0.34090(19) 0.30091(16) 0.0182(4) Uani 1 1 d . . . . .
O13A O 0.60048(7) 0.42379(18) 0.18592(15) 0.0130(4) Uani 1 1 d . . . . .
P2A P 0.55862(3) 0.33307(6) 0.13692(5) 0.01130(14) Uani 1 1 d . . . . .
O21A O 0.56945(8) 0.2046(2) 0.16384(16) 0.0180(4) Uani 1 1 d . . . . .
O22A O 0.50805(7) 0.38633(19) 0.17001(15) 0.0149(4) Uani 1 1 d . . . . .
O23A O 0.56603(8) 0.34967(19) 0.02198(15) 0.0149(4) Uani 1 1 d . . . . .
H23A H 0.5600(13) 0.423(3) 0.006(2) 0.006(8) Uiso 1 1 d . . . . .
O2'A O 0.68756(9) 0.9971(2) 0.2909(2) 0.0306(6) Uani 1 1 d . . . . .
H2OA H 0.670961 1.053052 0.318734 0.046 Uiso 1 1 calc R U . . .
O3'A O 0.75644(8) 0.8263(2) 0.25559(17) 0.0183(4) Uani 1 1 d . . . . .
H3OA H 0.778610 0.774145 0.271412 0.027 Uiso 1 1 calc R U . . .
O4'A O 0.62096(7) 0.77277(19) 0.23058(15) 0.0136(4) Uani 1 1 d . . . . .
O5'A O 0.67639(8) 0.54437(18) 0.22859(15) 0.0142(4) Uani 1 1 d . . . . .
N1A N 0.52486(9) 0.8699(2) 0.64194(19) 0.0120(4) Uani 1 1 d . . . . .
H1A H 0.5139(12) 0.886(3) 0.697(3) 0.007(8) Uiso 1 1 d . . . . .
N3A N 0.57401(9) 0.9405(2) 0.50622(18) 0.0132(5) Uani 1 1 d . . . . .
N6A N 0.49747(9) 0.6712(2) 0.66825(19) 0.0148(5) Uani 1 1 d . . . . .
H61A H 0.480709 0.695436 0.721347 0.018 Uiso 1 1 calc R U . . .
H62A H 0.496726 0.594138 0.650778 0.018 Uiso 1 1 calc R U . . .
N7A N 0.55948(9) 0.6189(2) 0.47512(18) 0.0129(5) Uani 1 1 d . . . . .
N9A N 0.59660(8) 0.7746(2) 0.39573(18) 0.0120(5) Uani 1 1 d . . . . .
C1'A C 0.62073(10) 0.8469(3) 0.3160(2) 0.0146(6) Uani 1 1 d . . . . .
H1'A H 0.599522 0.921107 0.303164 0.018 Uiso 1 1 calc R U . . .
C2'A C 0.67648(11) 0.8844(3) 0.3382(2) 0.0175(6) Uani 1 1 d . . . . .
H2'A H 0.683930 0.886547 0.410824 0.021 Uiso 1 1 calc R U . . .
C3'A C 0.70746(10) 0.7859(3) 0.2843(2) 0.0135(5) Uani 1 1 d . . . . .
H3'A H 0.710592 0.711968 0.327034 0.016 Uiso 1 1 calc R U . . .
C4'A C 0.67321(10) 0.7588(3) 0.1949(2) 0.0127(5) Uani 1 1 d . . . . .
H4'A H 0.679876 0.821092 0.142586 0.015 Uiso 1 1 calc R U . . .
C5'A C 0.67916(11) 0.6337(3) 0.1502(2) 0.0135(5) Uani 1 1 d . . . . .
H5'1 H 0.651403 0.618964 0.101283 0.016 Uiso 1 1 calc R U . . .
H5'2 H 0.712730 0.627416 0.115663 0.016 Uiso 1 1 calc R U . . .
C2A C 0.54891(10) 0.9578(3) 0.5890(2) 0.0137(5) Uani 1 1 d . . . . .
H2A H 0.547411 1.038471 0.613987 0.016 Uiso 1 1 calc R U . . .
C4A C 0.57403(10) 0.8225(3) 0.4787(2) 0.0116(5) Uani 1 1 d . . . . .
C5A C 0.55134(10) 0.7256(2) 0.5274(2) 0.0113(5) Uani 1 1 d . . . . .
C6A C 0.52362(10) 0.7500(3) 0.6150(2) 0.0122(5) Uani 1 1 d . . . . .
C8A C 0.58652(11) 0.6527(3) 0.3970(2) 0.0137(5) Uani 1 1 d . . . . .
H8A H 0.597763 0.598032 0.346940 0.016 Uiso 1 1 calc R U . . .
P1B P 0.66327(3) 0.41289(6) -0.29507(5) 0.01059(14) Uani 1 1 d . . . . .
O11B O 0.68334(8) 0.35670(19) -0.38770(16) 0.0154(4) Uani 1 1 d . . . . .
O12B O 0.67342(8) 0.34773(18) -0.20009(16) 0.0153(4) Uani 1 1 d . . . . .
O13B O 0.60261(7) 0.43796(18) -0.30630(15) 0.0126(4) Uani 1 1 d . . . . .
P2B P 0.55738(3) 0.36103(6) -0.36031(5) 0.00927(14) Uani 1 1 d . . . . .
O21B O 0.56294(8) 0.22959(18) -0.33782(15) 0.0140(4) Uani 1 1 d . . . . .
O22B O 0.50899(7) 0.42173(18) -0.32417(15) 0.0128(4) Uani 1 1 d . . . . .
O23B O 0.56557(8) 0.3822(2) -0.47367(15) 0.0147(4) Uani 1 1 d . . . . .
H23B H 0.5602(15) 0.449(4) -0.491(3) 0.018(10) Uiso 1 1 d . . . . .
O2'B O 0.69074(8) 0.9053(2) -0.08250(17) 0.0226(5) Uani 1 1 d . . . . .
H2OB H 0.716285 0.888793 -0.046710 0.034 Uiso 1 1 calc R U . . .
O3'B O 0.71416(8) 0.93457(19) -0.28128(17) 0.0205(5) Uani 1 1 d . . . . .
H3OB H 0.736919 0.968550 -0.246766 0.031 Uiso 1 1 calc R U . . .
O4'B O 0.61864(7) 0.74913(19) -0.26494(15) 0.0131(4) Uani 1 1 d . . . . .
O5'B O 0.68393(8) 0.54717(18) -0.27961(16) 0.0145(4) Uani 1 1 d . . . . .
N1B N 0.51905(9) 0.8398(2) 0.1431(2) 0.0134(5) Uani 1 1 d . . . . .
H1B H 0.5103(15) 0.861(4) 0.200(3) 0.022(10) Uiso 1 1 d . . . . .
N3B N 0.56909(9) 0.9114(2) 0.00858(19) 0.0147(5) Uani 1 1 d . . . . .
N6B N 0.49339(9) 0.6399(2) 0.17035(19) 0.0172(5) Uani 1 1 d . . . . .
H61B H 0.477217 0.663255 0.224390 0.021 Uiso 1 1 calc R U . . .
H62B H 0.492951 0.562955 0.152649 0.021 Uiso 1 1 calc R U . . .
N7B N 0.55432(9) 0.5890(2) -0.02323(18) 0.0133(5) Uani 1 1 d . . . . .
N9B N 0.59149(9) 0.7449(2) -0.10255(18) 0.0118(5) Uani 1 1 d . . . . .
C1'B C 0.62348(10) 0.8103(3) -0.1737(2) 0.0124(5) Uani 1 1 d . . . . .
H1'B H 0.611439 0.896243 -0.180150 0.015 Uiso 1 1 calc R U . . .
C2'B C 0.68061(10) 0.8069(3) -0.1464(2) 0.0154(6) Uani 1 1 d . . . . .
H2'B H 0.689120 0.728472 -0.112760 0.018 Uiso 1 1 calc R U . . .
C3'B C 0.70700(11) 0.8130(3) -0.2478(2) 0.0135(5) Uani 1 1 d . . . . .
H3'B H 0.740067 0.766291 -0.248405 0.016 Uiso 1 1 calc R U . . .
C4'B C 0.66694(10) 0.7569(3) -0.3179(2) 0.0117(5) Uani 1 1 d . . . . .
H4'B H 0.662006 0.814186 -0.374600 0.014 Uiso 1 1 calc R U . . .
C5'B C 0.67854(10) 0.6333(3) -0.3601(2) 0.0138(5) Uani 1 1 d . . . . .
H5'3 H 0.650241 0.607540 -0.404580 0.017 Uiso 1 1 calc R U . . .
H5'4 H 0.710826 0.636326 -0.399098 0.017 Uiso 1 1 calc R U . . .
C2B C 0.54378(11) 0.9278(3) 0.0913(2) 0.0154(6) Uani 1 1 d . . . . .
H2B H 0.542617 1.008009 0.117185 0.018 Uiso 1 1 calc R U . . .
C4B C 0.56858(10) 0.7929(3) -0.0202(2) 0.0117(5) Uani 1 1 d . . . . .
C5B C 0.54545(10) 0.6958(3) 0.0281(2) 0.0126(5) Uani 1 1 d . . . . .
C6B C 0.51821(10) 0.7201(3) 0.1160(2) 0.0127(5) Uani 1 1 d . . . . .
C8B C 0.58217(10) 0.6226(3) -0.1003(2) 0.0132(5) Uani 1 1 d . . . . .
H8B H 0.594448 0.567625 -0.149092 0.016 Uiso 1 1 calc R U . . .
O1W O 0.63904(10) 0.1478(2) -0.5788(2) 0.0294(6) Uani 1 1 d DG . . . .
H1W H 0.633852 0.216571 -0.603747 0.044 Uiso 1 1 d DG U . . .
H2W H 0.611077 0.122129 -0.555669 0.044 Uiso 1 1 d DG U . . .
O2W O 0.6255(3) 0.0798(8) -0.2356(7) 0.0277(15) Uani 0.744(7) 1 d D . P A 1
H3W H 0.654134 0.054888 -0.256462 0.042 Uiso 0.744(7) 1 d DR U P A 1
H4W H 0.615039 0.134258 -0.274385 0.042 Uiso 0.744(7) 1 d DR U P A 1
O2X O 0.6310(10) 0.068(3) -0.2540(18) 0.020(4) Uiso 0.256(7) 1 d D . P A 2
H3X H 0.656861 0.030879 -0.275849 0.030 Uiso 0.256(7) 1 d DR U P A 2
H4X H 0.616197 0.102004 -0.301958 0.030 Uiso 0.256(7) 1 d DR U P A 2
O3W O 0.6501(4) 0.0675(9) 0.1303(7) 0.027(3) Uani 0.256(7) 1 d D . P A 2
H5W H 0.621334 0.090119 0.152355 0.041 Uiso 0.256(7) 1 d DR U P A 2
H6W H 0.671980 0.075823 0.175621 0.041 Uiso 0.256(7) 1 d DR U P A 2
O4W O 0.7311(2) 0.1507(5) 0.0312(4) 0.0313(11) Uani 0.744(7) 1 d D . P A 1
H7W H 0.745996 0.092592 0.059731 0.047 Uiso 0.744(7) 1 d DR U P A 1
H8W H 0.725213 0.204762 0.073650 0.047 Uiso 0.744(7) 1 d DR U P A 1
O4X O 0.7437(6) 0.1704(16) 0.0190(13) 0.023(4) Uiso 0.256(7) 1 d D . P A 2
H7X H 0.750086 0.098288 0.035311 0.035 Uiso 0.256(7) 1 d DR U P A 2
H8X H 0.745687 0.213801 0.070085 0.035 Uiso 0.256(7) 1 d DR U P A 2
O5W O 0.72769(9) 0.1157(3) -0.46240(19) 0.0279(5) Uani 1 1 d DG . . . .
H9W H 0.699923 0.138474 -0.488512 0.042 Uiso 1 1 d DG U . . .
H10W H 0.729422 0.146171 -0.405481 0.042 Uiso 1 1 d DG U . . .
O1Z O 0.70700(10) 0.4847(2) -0.05030(17) 0.0239(5) Uani 1 1 d DG . . . .
H1Z H 0.698025 0.444567 -0.000248 0.036 Uiso 1 1 d DG U . . .
H2Z H 0.693722 0.452027 -0.100409 0.036 Uiso 1 1 d DG U . . .
H12Z H 0.762(2) 0.524(5) -0.059(4) 0.069(18) Uiso 1 1 d . . . . .
O2Z O 0.79975(10) 0.5419(2) -0.05076(18) 0.0248(5) Uani 1 1 d DG . . . .
H3Z H 0.806525 0.581157 0.000931 0.037 Uiso 1 1 d DG U . . .
H4Z H 0.811678 0.580389 -0.099302 0.037 Uiso 1 1 d DG U . . .

loop_
_atom_site_aniso_label
_atom_site_aniso_U_11
_atom_site_aniso_U_22
_atom_site_aniso_U_33
_atom_site_aniso_U_23
_atom_site_aniso_U_13
_atom_site_aniso_U_12
K1 0.0221(7) 0.0252(6) 0.0464(10) -0.0098(6) -0.0049(7) 0.0025(5)
P1A 0.0099(3) 0.0105(3) 0.0120(3) -0.0009(3) -0.0011(3) -0.0014(3)
O11A 0.0166(9) 0.0166(10) 0.0172(10) -0.0018(8) 0.0040(8) 0.0016(8)
O12A 0.0249(11) 0.0141(10) 0.0156(10) 0.0023(8) -0.0049(9) -0.0035(8)
O13A 0.0092(8) 0.0132(10) 0.0166(10) -0.0024(8) -0.0002(7) -0.0016(7)
P2A 0.0098(3) 0.0120(3) 0.0121(3) 0.0014(3) -0.0006(3) -0.0029(3)
O21A 0.0178(10) 0.0157(10) 0.0204(11) 0.0047(9) -0.0013(8) -0.0023(8)
O22A 0.0104(9) 0.0182(11) 0.0163(10) 0.0047(8) 0.0003(8) -0.0017(8)
O23A 0.0185(10) 0.0119(10) 0.0143(10) 0.0005(8) -0.0012(8) -0.0018(8)
O2'A 0.0226(12) 0.0118(11) 0.0576(18) -0.0015(11) 0.0156(12) -0.0036(9)
O3'A 0.0101(9) 0.0153(10) 0.0294(12) 0.0026(9) 0.0020(9) -0.0007(8)
O4'A 0.0093(9) 0.0181(10) 0.0133(10) -0.0005(8) 0.0020(7) -0.0011(7)
O5'A 0.0171(10) 0.0098(9) 0.0156(10) 0.0023(8) -0.0029(8) -0.0032(8)
N1A 0.0116(10) 0.0126(11) 0.0118(11) -0.0017(10) 0.0005(9) 0.0020(9)
N3A 0.0108(10) 0.0131(12) 0.0159(12) -0.0013(9) 0.0000(9) -0.0016(9)
N6A 0.0187(12) 0.0117(11) 0.0142(12) -0.0009(9) 0.0055(9) 0.0015(10)
N7A 0.0148(11) 0.0112(11) 0.0127(11) -0.0008(9) 0.0014(9) 0.0029(9)
N9A 0.0107(10) 0.0138(12) 0.0113(12) -0.0011(9) 0.0021(9) 0.0009(9)
C1'A 0.0128(12) 0.0145(14) 0.0165(14) 0.0014(11) 0.0022(11) -0.0025(10)
C2'A 0.0159(13) 0.0144(14) 0.0221(15) -0.0032(12) 0.0031(11) -0.0045(11)
C3'A 0.0110(12) 0.0116(13) 0.0180(14) 0.0003(11) 0.0000(11) -0.0018(10)
C4'A 0.0093(11) 0.0147(13) 0.0142(14) 0.0010(11) 0.0025(10) -0.0019(10)
C5'A 0.0135(12) 0.0139(13) 0.0130(13) 0.0029(11) 0.0018(10) -0.0011(10)
C2A 0.0125(12) 0.0118(13) 0.0169(14) -0.0016(11) -0.0028(11) 0.0002(10)
C4A 0.0067(11) 0.0154(13) 0.0126(13) -0.0007(11) -0.0016(9) 0.0016(10)
C5A 0.0109(12) 0.0106(13) 0.0125(13) -0.0005(10) -0.0010(10) 0.0009(9)
C6A 0.0111(12) 0.0117(13) 0.0137(13) 0.0004(10) -0.0021(10) 0.0020(10)
C8A 0.0136(12) 0.0141(14) 0.0132(13) -0.0008(11) 0.0006(10) 0.0017(10)
P1B 0.0099(3) 0.0084(3) 0.0134(3) -0.0015(3) -0.0014(3) -0.0002(2)
O11B 0.0148(9) 0.0138(10) 0.0175(10) -0.0028(8) 0.0009(8) 0.0017(8)
O12B 0.0176(9) 0.0119(10) 0.0164(10) 0.0000(8) -0.0021(8) 0.0008(7)
O13B 0.0085(8) 0.0116(9) 0.0177(10) -0.0034(8) -0.0005(7) -0.0001(7)
P2B 0.0092(3) 0.0081(3) 0.0105(3) 0.0004(3) -0.0001(3) -0.0011(2)
O21B 0.0165(9) 0.0089(9) 0.0167(10) 0.0012(7) 0.0024(8) -0.0019(7)
O22B 0.0104(8) 0.0124(10) 0.0157(10) 0.0017(8) 0.0010(7) 0.0009(7)
O23B 0.0191(10) 0.0138(10) 0.0111(10) 0.0011(8) 0.0003(8) 0.0021(8)
O2'B 0.0202(10) 0.0247(12) 0.0229(12) -0.0094(10) -0.0074(9) -0.0005(9)
O3'B 0.0225(11) 0.0141(10) 0.0250(12) 0.0023(9) -0.0050(9) -0.0101(9)
O4'B 0.0089(9) 0.0182(10) 0.0123(10) -0.0014(8) -0.0002(7) -0.0017(8)
O5'B 0.0136(9) 0.0095(9) 0.0204(11) 0.0001(8) -0.0040(8) -0.0019(7)
N1B 0.0115(11) 0.0145(12) 0.0141(12) -0.0028(10) -0.0004(9) 0.0032(9)
N3B 0.0148(11) 0.0111(11) 0.0181(12) -0.0022(10) -0.0024(9) 0.0014(9)
N6B 0.0209(12) 0.0157(12) 0.0151(13) -0.0027(10) 0.0057(10) 0.0009(10)
N7B 0.0137(10) 0.0116(11) 0.0148(11) -0.0022(9) 0.0023(9) 0.0002(9)
N9B 0.0126(11) 0.0093(11) 0.0134(12) -0.0012(9) 0.0009(9) -0.0001(9)
C1'B 0.0108(12) 0.0136(13) 0.0129(13) 0.0001(11) -0.0003(10) -0.0027(10)
C2'B 0.0144(13) 0.0146(14) 0.0172(14) 0.0003(12) -0.0035(11) -0.0023(11)
C3'B 0.0116(12) 0.0106(13) 0.0184(14) 0.0001(11) -0.0032(11) -0.0019(10)
C4'B 0.0092(11) 0.0109(12) 0.0149(13) 0.0013(10) 0.0006(10) -0.0006(10)
C5'B 0.0131(12) 0.0114(12) 0.0169(14) 0.0003(11) 0.0010(11) -0.0012(10)
C2B 0.0135(12) 0.0123(14) 0.0203(15) -0.0033(11) -0.0035(11) 0.0036(10)
C4B 0.0091(12) 0.0133(13) 0.0128(13) -0.0011(11) -0.0019(10) 0.0012(10)
C5B 0.0133(12) 0.0117(13) 0.0129(13) -0.0034(11) -0.0011(10) 0.0011(10)
C6B 0.0093(11) 0.0156(14) 0.0132(13) -0.0012(11) -0.0016(10) 0.0016(10)
C8B 0.0141(12) 0.0113(13) 0.0143(13) -0.0022(11) 0.0000(10) -0.0002(10)
O1W 0.0249(12) 0.0220(13) 0.0413(15) 0.0038(11) 0.0053(11) 0.0005(10)
O2W 0.017(2) 0.017(2) 0.048(4) 0.009(3) 0.000(3) 0.0045(19)
O3W 0.029(5) 0.028(6) 0.025(5) -0.003(4) -0.001(4) 0.006(4)
O4W 0.034(3) 0.030(3) 0.030(3) -0.006(2) -0.005(2) 0.001(2)
O5W 0.0251(12) 0.0370(15) 0.0215(12) -0.0069(11) 0.0059(10) -0.0020(10)
O1Z 0.0359(13) 0.0236(12) 0.0124(11) -0.0009(9) -0.0004(10) -0.0077(10)
O2Z 0.0364(14) 0.0257(12) 0.0122(11) 0.0023(10) 0.0015(10) -0.0042(10)

loop_
_atom_type_symbol
_atom_type_description
_atom_type_scat_dispersion_real
_atom_type_scat_dispersion_imag
_atom_type_scat_source
C C 0.0033 0.0016 'International Tables Vol C Tables 4.2.6.8 and 6.1.1.4'
H H 0.0000 0.0000 'International Tables Vol C Tables 4.2.6.8 and 6.1.1.4'
K K 0.2009 0.2494 'International Tables Vol C Tables 4.2.6.8 and 6.1.1.4'
N N 0.0061 0.0033 'International Tables Vol C Tables 4.2.6.8 and 6.1.1.4'
O O 0.0106 0.0060 'International Tables Vol C Tables 4.2.6.8 and 6.1.1.4'
P P 0.1023 0.0942 'International Tables Vol C Tables 4.2.6.8 and 6.1.1.4'

loop_
_geom_angle_atom_site_label_1
_geom_angle_atom_site_label_2
_geom_angle_atom_site_label_3
_geom_angle
_geom_angle_site_symmetry_1
_geom_angle_site_symmetry_3
_geom_angle_publ_flag
O5'A P1A O11A 112.56(12) . . yes
O5'A P1A O12A 105.34(12) . . yes
O5'A P1A O13A 99.84(11) . . yes
O11A P1A O12A 118.64(13) . . yes
O11A P1A O13A 109.75(12) . . yes
O12A P1A O13A 109.00(12) . . yes
O13A P2A O21A 111.11(12) . . yes
O13A P2A O22A 102.92(11) . . yes
O13A P2A O23A 104.47(11) . . yes
O21A P2A O22A 117.55(12) . . yes
O21A P2A O23A 109.17(13) . . yes
O22A P2A O23A 110.73(12) . . yes
P1A O13A P2A 131.07(13) . . yes
O5'B P1B O11B 112.29(12) . . yes
O5'B P1B O12B 105.95(12) . . yes
O5'B P1B O13B 100.58(11) . . yes
O11B P1B O12B 117.43(12) . . yes
O11B P1B O13B 109.55(12) . . yes
O12B P1B O13B 109.68(12) . . yes
O13B P2B O21B 110.27(11) . . yes
O13B P2B O22B 103.08(11) . . yes
O13B P2B O23B 105.33(11) . . yes
O21B P2B O22B 116.58(12) . . yes
O21B P2B O23B 109.43(12) . . yes
O22B P2B O23B 111.41(12) . . yes
P1B O13B P2B 131.52(13) . . yes
O2W K1 O4W 117.9(2) . . ?
O2W K1 O2'B 71.48(18) . 1_545 ?
O4W K1 O2'B 70.90(13) . 1_545 ?
O2W K1 N3B 89.48(19) . 1_545 ?
O4W K1 N3B 118.82(14) . 1_545 ?
O2'B K1 N3B 68.37(7) 1_545 1_545 ?
O2W K1 O23A 113.24(18) . . ?
O4W K1 O23A 112.09(13) . . ?
O2'B K1 O23A 170.31(12) 1_545 . ?
N3B K1 O23A 102.71(10) 1_545 . ?
O2W K1 O12B 64.49(19) . . ?
O4W K1 O12B 85.21(14) . . ?
O2'B K1 O12B 110.34(11) 1_545 . ?
N3B K1 O12B 151.58(8) 1_545 . ?
O23A K1 O12B 79.29(6) . . ?
O2W K1 O21A 144.08(18) . . ?
O4W K1 O21A 98.01(14) . . ?
O2'B K1 O21A 126.16(10) 1_545 . ?
N3B K1 O21A 73.09(9) 1_545 . ?
O23A K1 O21A 45.08(7) . . ?
O12B K1 O21A 121.29(7) . . ?
O2W K1 P2A 134.16(17) . . ?
O4W K1 P2A 101.62(13) . . ?
O2'B K1 P2A 148.58(10) 1_545 . ?
N3B K1 P2A 91.08(9) 1_545 . ?
O23A K1 P2A 23.34(5) . . ?
O12B K1 P2A 99.02(5) . . ?
O21A K1 P2A 22.67(4) . . ?
O2W K1 H3W 15.2 . . ?
O4W K1 H3W 103.1 . . ?
O2'B K1 H3W 60.6 1_545 . ?
N3B K1 H3W 94.4 1_545 . ?
O23A K1 H3W 125.7 . . ?
O12B K1 H3W 63.5 . . ?
O21A K1 H3W 158.8 . . ?
P2A K1 H3W 148.1 . . ?
O2W K1 H8W 131.4 . . ?
O4W K1 H8W 16.5 . . ?
O2'B K1 H8W 86.2 1_545 . ?
N3B K1 H8W 122.1 1_545 . ?
O23A K1 H8W 96.0 . . ?
O12B K1 H8W 85.4 . . ?
O21A K1 H8W 83.8 . . ?
P2A K1 H8W 85.3 . . ?
H3W K1 H8W 117.4 . . ?
O2X K1X O3W 149.9(7) . . ?
O2X K1X O4X 125.0(7) . . ?
O3W K1X O4X 68.1(4) . . ?
O2'B K1X O4X 79.3(4) 1_545 . ?
O2X K1X O12B 70.4(6) . . ?
O3W K1X O12B 139.7(3) . . ?
O2'B K1X O12B 124.2(2) 1_545 . ?
O4X K1X O12B 85.4(4) . . ?
O2X K1X N3B 90.2(6) . 1_545 ?
O3W K1X N3B 62.8(2) . 1_545 ?
O2'B K1X N3B 67.76(15) 1_545 1_545 ?
O4X K1X N3B 123.6(4) . 1_545 ?
O12B K1X N3B 151.0(2) . 1_545 ?
O2X K1X O23A 113.8(6) . . ?
O3W K1X O23A 82.1(3) . . ?
O2'B K1X O23A 158.0(2) 1_545 . ?
O4X K1X O23A 107.6(4) . . ?
O12B K1X O23A 77.61(16) . . ?
N3B K1X O23A 91.79(17) 1_545 . ?
O2X K1X H3X 15.0 . . ?
O3W K1X H3X 144.3 . . ?
O2'B K1X H3X 64.1 1_545 . ?
O4X K1X H3X 111.5 . . ?
O12B K1X H3X 72.9 . . ?
N3B K1X H3X 94.0 1_545 . ?
O23A K1X H3X 128.0 . . ?
O2X K1X H5W 148.0 . . ?
O3W K1X H5W 15.6 . . ?
O2'B K1X H5W 92.9 1_545 . ?
O4X K1X H5W 80.4 . . ?
O12B K1X H5W 136.9 . . ?
N3B K1X H5W 58.0 1_545 . ?
O23A K1X H5W 68.5 . . ?
H3X K1X H5W 150.0 . . ?
O2X K1X H7X 122.9 . . ?
O3W K1X H7X 61.1 . . ?
O2'B K1X H7X 64.7 1_545 . ?
O4X K1X H7X 16.1 . . ?
O12B K1X H7X 99.4 . . ?
N3B K1X H7X 109.3 1_545 . ?
O23A K1X H7X 118.4 . . ?
H3X K1X H7X 108.0 . . ?
H5W K1X H7X 75.5 . . ?
O11A P1A O12A 118.64(13) . . ?
O11A P1A O5'A 112.56(12) . . ?
O12A P1A O5'A 105.34(12) . . ?
O11A P1A O13A 109.75(12) . . ?
O12A P1A O13A 109.00(12) . . ?
O5'A P1A O13A 99.84(11) . . ?
P1A O13A P2A 131.07(13) . . ?
O21A P2A O22A 117.55(12) . . ?
O21A P2A O23A 109.17(13) . . ?
O22A P2A O23A 110.73(12) . . ?
O21A P2A O13A 111.11(12) . . ?
O22A P2A O13A 102.92(11) . . ?
O23A P2A O13A 104.47(11) . . ?
O21A P2A K1 61.01(9) . . ?
O22A P2A K1 149.71(9) . . ?
O23A P2A K1 51.32(9) . . ?
O13A P2A K1 105.34(8) . . ?
P2A O21A K1 96.32(10) . . ?
P2A O23A K1 105.33(11) . . ?
P2A O23A K1X 109.21(14) . . ?
P2A O23A H23A 110(2) . . ?
K1 O23A H23A 139(2) . . ?
K1X O23A H23A 134(2) . . ?
C2'A O2'A H2OA 109.5 . . ?
C3'A O3'A H3OA 109.5 . . ?
C1'A O4'A C4'A 109.7(2) . . ?
C5'A O5'A P1A 120.91(18) . . ?
C2A N1A C6A 124.0(3) . . ?
C2A N1A H1A 119(2) . . ?
C6A N1A H1A 116(2) . . ?
C2A N3A C4A 112.1(2) . . ?
C6A N6A H61A 120.0 . . ?
C6A N6A H62A 120.0 . . ?
H61A N6A H62A 120.0 . . ?
C8A N7A C5A 104.5(2) . . ?
C8A N9A C4A 106.6(2) . . ?
C8A N9A C1'A 128.2(2) . . ?
C4A N9A C1'A 124.8(2) . . ?
O4'A C1'A N9A 106.6(2) . . ?
O4'A C1'A C2'A 108.1(2) . . ?
N9A C1'A C2'A 113.7(2) . . ?
O4'A C1'A H1'A 109.4 . . ?
N9A C1'A H1'A 109.4 . . ?
C2'A C1'A H1'A 109.4 . . ?
O2'A C2'A C3'A 107.3(2) . . ?
O2'A C2'A C1'A 109.7(2) . . ?
C3'A C2'A C1'A 102.2(2) . . ?
O2'A C2'A H2'A 112.4 . . ?
C3'A C2'A H2'A 112.4 . . ?
C1'A C2'A H2'A 112.4 . . ?
O3'A C3'A C4'A 111.7(2) . . ?
O3'A C3'A C2'A 112.5(2) . . ?
C4'A C3'A C2'A 102.0(2) . . ?
O3'A C3'A H3'A 110.1 . . ?
C4'A C3'A H3'A 110.1 . . ?
C2'A C3'A H3'A 110.1 . . ?
O4'A C4'A C5'A 109.0(2) . . ?
O4'A C4'A C3'A 105.1(2) . . ?
C5'A C4'A C3'A 115.7(2) . . ?
O4'A C4'A H4'A 108.9 . . ?
C5'A C4'A H4'A 108.9 . . ?
C3'A C4'A H4'A 108.9 . . ?
O5'A C5'A C4'A 108.7(2) . . ?
O5'A C5'A H5'1 110.0 . . ?
C4'A C5'A H5'1 110.0 . . ?
O5'A C5'A H5'2 110.0 . . ?
C4'A C5'A H5'2 110.0 . . ?
H5'1 C5'A H5'2 108.3 . . ?
N3A C2A N1A 125.2(3) . . ?
N3A C2A H2A 117.4 . . ?
N1A C2A H2A 117.4 . . ?
N3A C4A N9A 126.5(3) . . ?
N3A C4A C5A 127.6(3) . . ?
N9A C4A C5A 105.9(2) . . ?
C4A C5A N7A 110.2(2) . . ?
C4A C5A C6A 117.9(3) . . ?
N7A C5A C6A 131.8(3) . . ?
N6A C6A N1A 120.2(3) . . ?
N6A C6A C5A 126.5(3) . . ?
N1A C6A C5A 113.3(3) . . ?
N7A C8A N9A 112.8(3) . . ?
N7A C8A H8A 123.6 . . ?
N9A C8A H8A 123.6 . . ?
O11B P1B O12B 117.43(12) . . ?
O11B P1B O5'B 112.29(12) . . ?
O12B P1B O5'B 105.95(12) . . ?
O11B P1B O13B 109.56(11) . . ?
O12B P1B O13B 109.68(12) . . ?
O5'B P1B O13B 100.58(11) . . ?
P1B O12B K1X 147.52(16) . . ?
P1B O12B K1 146.73(12) . . ?
P1B O13B P2B 131.52(13) . . ?
O21B P2B O22B 116.58(12) . . ?
O21B P2B O23B 109.43(12) . . ?
O22B P2B O23B 111.41(12) . . ?
O21B P2B O13B 110.27(11) . . ?
O22B P2B O13B 103.08(11) . . ?
O23B P2B O13B 105.33(11) . . ?
P2B O23B H23B 114(3) . . ?
C2'B O2'B K1X 132.5(2) . 1_565 ?
C2'B O2'B K1 132.38(17) . 1_565 ?
C2'B O2'B H2OB 109.5 . . ?
K1X O2'B H2OB 117.9 1_565 . ?
K1 O2'B H2OB 117.9 1_565 . ?
C3'B O3'B H3OB 109.5 . . ?
C1'B O4'B C4'B 109.1(2) . . ?
C5'B O5'B P1B 118.56(18) . . ?
C2B N1B C6B 123.9(3) . . ?
C2B N1B H1B 114(3) . . ?
C6B N1B H1B 121(3) . . ?
C2B N3B C4B 111.8(3) . . ?
C2B N3B K1 111.51(19) . 1_565 ?
C4B N3B K1 134.73(19) . 1_565 ?
C2B N3B K1X 117.7(2) . 1_565 ?
C4B N3B K1X 128.1(2) . 1_565 ?
K1 N3B K1X 6.60(10) 1_565 1_565 ?
C6B N6B H61B 120.0 . . ?
C6B N6B H62B 120.0 . . ?
H61B N6B H62B 120.0 . . ?
C8B N7B C5B 104.4(2) . . ?
C8B N9B C4B 106.6(2) . . ?
C8B N9B C1'B 126.9(2) . . ?
C4B N9B C1'B 126.3(2) . . ?
O4'B C1'B N9B 106.8(2) . . ?
O4'B C1'B C2'B 106.6(2) . . ?
N9B C1'B C2'B 112.4(2) . . ?
O4'B C1'B H1'B 110.3 . . ?
N9B C1'B H1'B 110.3 . . ?
C2'B C1'B H1'B 110.3 . . ?
O2'B C2'B C1'B 108.1(2) . . ?
O2'B C2'B C3'B 115.5(2) . . ?
C1'B C2'B C3'B 102.5(2) . . ?
O2'B C2'B H2'B 110.1 . . ?
C1'B C2'B H2'B 110.1 . . ?
C3'B C2'B H2'B 110.1 . . ?
O3'B C3'B C2'B 112.5(2) . . ?
O3'B C3'B C4'B 105.7(2) . . ?
C2'B C3'B C4'B 103.4(2) . . ?
O3'B C3'B H3'B 111.6 . . ?
C2'B C3'B H3'B 111.6 . . ?
C4'B C3'B H3'B 111.6 . . ?
O4'B C4'B C5'B 107.9(2) . . ?
O4'B C4'B C3'B 107.8(2) . . ?
C5'B C4'B C3'B 117.5(2) . . ?
O4'B C4'B H4'B 107.8 . . ?
C5'B C4'B H4'B 107.8 . . ?
C3'B C4'B H4'B 107.8 . . ?
O5'B C5'B C4'B 109.0(2) . . ?
O5'B C5'B H5'3 109.9 . . ?
C4'B C5'B H5'3 109.9 . . ?
O5'B C5'B H5'4 109.9 . . ?
C4'B C5'B H5'4 109.9 . . ?
H5'3 C5'B H5'4 108.3 . . ?
N3B C2B N1B 125.4(3) . . ?
N3B C2B H2B 117.3 . . ?
N1B C2B H2B 117.3 . . ?
N3B C4B N9B 126.8(3) . . ?
N3B C4B C5B 127.4(3) . . ?
N9B C4B C5B 105.8(2) . . ?
N7B C5B C4B 110.3(2) . . ?
N7B C5B C6B 131.9(3) . . ?
C4B C5B C6B 117.9(3) . . ?
N6B C6B N1B 120.3(3) . . ?
N6B C6B C5B 126.1(3) . . ?
N1B C6B C5B 113.6(3) . . ?
N7B C8B N9B 113.0(3) . . ?
N7B C8B H8B 123.5 . . ?
N9B C8B H8B 123.5 . . ?
H1W O1W H2W 108.4 . . ?
K1 O2W H3W 108.3 . . ?
K1 O2W H4W 118.3 . . ?
H3W O2W H4W 108.0 . . ?
K1X O2X H3X 109.3 . . ?
K1X O2X H4X 134.4 . . ?
H3X O2X H4X 108.1 . . ?
K1X O3W H5W 104.4 . . ?
K1X O3W H6W 133.9 . . ?
H5W O3W H6W 108.1 . . ?
K1 O4W H7W 123.1 . . ?
K1 O4W H8W 97.8 . . ?
H7W O4W H8W 108.0 . . ?
K1X O4X H7X 97.5 . . ?
K1X O4X H8X 118.9 . . ?
H7X O4X H8X 108.0 . . ?
H9W O5W H10W 108.1 . . ?
H1Z O1Z H2Z 108.1 . . ?
H12Z O2Z H3Z 113.1 . . ?
H12Z O2Z H4Z 111.9 . . ?
H3Z O2Z H4Z 108.2 . . ?

loop_
_geom_bond_atom_site_label_1
_geom_bond_atom_site_label_2
_geom_bond_distance
_geom_bond_site_symmetry_2
_geom_bond_publ_flag
K1 O2W 2.671(9) . yes
K1 O4W 2.691(5) . yes
K1 O2'B 2.949(3) 1_545 yes
K1 O11A 3.540(3) . yes
K1 O12B 3.308(3) . yes
K1 O21A 3.373(4) . yes
K1 O23A 3.103(3) . yes
K1 N3B 3.077(3) 1_545 yes
K1 N6A 3.852(3) 3_645 yes
K1X O3W 2.716(11) . yes
K1X O2X 2.683(25) . yes
K1X O4X 2.770(17) . yes
K1X O2'B 2.718(7) 1_545 yes
K1X O11A 3.650(6) . yes
K1X O12B 3.096(6) . yes
K1X O23A 3.423(7) . yes
K1X N3B 3.297(6) 1_545 yes
P1A O5'A 1.588(2) . yes
P1A O11A 1.486(2) . yes
P1A O12A 1.493(2) . yes
P1A O13A 1.605(2) . yes
P2A O13A 1.617(2) . yes
P2A O21A 1.486(2) . yes
P2A O22A 1.505(2) . yes
P2A O23A 1.575(2) . yes
P1B O5'B 1.585(2) . yes
P1B O11B 1.490(2) . yes
P1B O12B 1.493(2) . yes
P1B O13B 1.6047(19) . yes
P2B O13B 1.620(2) . yes
P2B O21B 1.485(2) . yes
P2B O22B 1.503(2) . yes
P2B O23B 1.563(2) . yes
K1 O2W 2.671(9) . ?
K1 O4W 2.691(5) . ?
K1 O2'B 2.949(3) 1_545 ?
K1 N3B 3.077(3) 1_545 ?
K1 O23A 3.103(3) . ?
K1 O12B 3.308(3) . ?
K1 O21A 3.373(4) . ?
K1 P2A 3.833(3) . ?
K1 H3W 3.0415 . ?
K1 H8W 2.9257 . ?
K1X O2X 2.68(3) . ?
K1X O3W 2.716(11) . ?
K1X O2'B 2.718(7) 1_545 ?
K1X O4X 2.770(17) . ?
K1X O12B 3.096(6) . ?
K1X N3B 3.297(6) 1_545 ?
K1X O23A 3.423(7) . ?
K1X H3X 3.0644 . ?
K1X H5W 3.0357 . ?
K1X H7X 2.9981 . ?
P1A O11A 1.486(2) . ?
P1A O12A 1.493(2) . ?
P1A O5'A 1.588(2) . ?
P1A O13A 1.6050(19) . ?
O13A P2A 1.617(2) . ?
P2A O21A 1.486(2) . ?
P2A O22A 1.505(2) . ?
P2A O23A 1.575(2) . ?
O23A H23A 0.85(4) . ?
O2'A C2'A 1.425(4) . ?
O2'A H2OA 0.8400 . ?
O3'A C3'A 1.401(3) . ?
O3'A H3OA 0.8400 . ?
O4'A C1'A 1.412(3) . ?
O4'A C4'A 1.447(3) . ?
O5'A C5'A 1.446(3) . ?
N1A C2A 1.355(4) . ?
N1A C6A 1.369(4) . ?
N1A H1A 0.81(4) . ?
N3A C2A 1.307(4) . ?
N3A C4A 1.351(4) . ?
N6A C6A 1.316(4) . ?
N6A H61A 0.8800 . ?
N6A H62A 0.8800 . ?
N7A C8A 1.321(4) . ?
N7A C5A 1.385(3) . ?
N9A C8A 1.367(4) . ?
N9A C4A 1.369(4) . ?
N9A C1'A 1.478(4) . ?
C1'A C2'A 1.533(4) . ?
C1'A H1'A 1.0000 . ?
C2'A C3'A 1.533(4) . ?
C2'A H2'A 1.0000 . ?
C3'A C4'A 1.528(4) . ?
C3'A H3'A 1.0000 . ?
C4'A C5'A 1.511(4) . ?
C4'A H4'A 1.0000 . ?
C5'A H5'1 0.9900 . ?
C5'A H5'2 0.9900 . ?
C2A H2A 0.9500 . ?
C4A C5A 1.384(4) . ?
C5A C6A 1.411(4) . ?
C8A H8A 0.9500 . ?
P1B O11B 1.490(2) . ?
P1B O12B 1.493(2) . ?
P1B O5'B 1.585(2) . ?
P1B O13B 1.6047(19) . ?
O13B P2B 1.620(2) . ?
P2B O21B 1.485(2) . ?
P2B O22B 1.503(2) . ?
P2B O23B 1.563(2) . ?
O23B H23B 0.78(4) . ?
O2'B C2'B 1.409(4) . ?
O2'B H2OB 0.8400 . ?
O3'B C3'B 1.424(3) . ?
O3'B H3OB 0.8400 . ?
O4'B C1'B 1.410(3) . ?
O4'B C4'B 1.445(3) . ?
O5'B C5'B 1.449(4) . ?
N1B C2B 1.356(4) . ?
N1B C6B 1.367(4) . ?
N1B H1B 0.84(4) . ?
N3B C2B 1.308(4) . ?
N3B C4B 1.361(4) . ?
N6B C6B 1.316(4) . ?
N6B H61B 0.8800 . ?
N6B H62B 0.8800 . ?
N7B C8B 1.320(4) . ?
N7B C5B 1.383(4) . ?
N9B C8B 1.367(4) . ?
N9B C4B 1.367(4) . ?
N9B C1'B 1.459(4) . ?
C1'B C2'B 1.528(4) . ?
C1'B H1'B 1.0000 . ?
C2'B C3'B 1.533(4) . ?
C2'B H2'B 1.0000 . ?
C3'B C4'B 1.536(4) . ?
C3'B H3'B 1.0000 . ?
C4'B C5'B 1.505(4) . ?
C4'B H4'B 1.0000 . ?
C5'B H5'3 0.9900 . ?
C5'B H5'4 0.9900 . ?
C2B H2B 0.9500 . ?
C4B C5B 1.388(4) . ?
C5B C6B 1.408(4) . ?
C8B H8B 0.9500 . ?
O1W H1W 0.8391 . ?
O1W H2W 0.8386 . ?
O2W H3W 0.8402 . ?
O2W H4W 0.8405 . ?
O2X H3X 0.8402 . ?
O2X H4X 0.8401 . ?
O3W H5W 0.8402 . ?
O3W H6W 0.8400 . ?
O4W H7W 0.8402 . ?
O4W H8W 0.8404 . ?
O4X H7X 0.8401 . ?
O4X H8X 0.8402 . ?
O5W H9W 0.8403 . ?
O5W H10W 0.8399 . ?
O1Z H1Z 0.8400 . ?
O1Z H2Z 0.8400 . ?
O2Z H12Z 1.01(6) . ?
O2Z H3Z 0.8398 . ?
O2Z H4Z 0.8398 . ?

loop_
_geom_hbond_atom_site_label_D
_geom_hbond_atom_site_label_H
_geom_hbond_atom_site_label_A
_geom_hbond_distance_DH
_geom_hbond_distance_HA
_geom_hbond_distance_DA
_geom_hbond_angle_DHA
_geom_hbond_site_symmetry_A
O23A H23A N7B 0.85(4) 1.88(4) 2.721(3) 173(3) .
O23B H23B N7A 0.78(4) 1.93(4) 2.699(3) 169(4) 1_554
O2'A H2OA O1W 0.84 1.92 2.726(4) 160.3 1_566
O2'B H2OB O5W 0.84 1.85 2.676(3) 168.9 2_665
O3'B H3OB O2'A 0.84 2.06 2.831(3) 152.6 2_674
O3'B H3OB O3'A 0.84 2.26 2.784(3) 120.3 2_674
O3'A H3OA O12B 0.84 1.87 2.708(3) 176.4 2_665
N1A H1A O22B 0.81(4) 1.86(4) 2.675(3) 178(3) 3_655
N1B H1B O22A 0.84(4) 1.84(4) 2.670(3) 172(4) 3_655
N6A H61A O21B 0.88 1.97 2.848(3) 172.0 3_655
N6A H62A O22B 0.88 1.95 2.763(3) 152.3 1_556
N6B H61B O21A 0.88 1.99 2.860(3) 170.7 3_655
N6B H62B O22A 0.88 2.00 2.816(3) 154.5 .
C1'B H1'B O2W 1.00 2.18 3.082(9) 148.5 1_565
C1'B H1'B O2X 1.00 2.20 3.04(3) 141.4 1_565
C2'A H2'A O4X 1.00 2.46 3.259(17) 136.4 2_665
C2A H2A O21B 0.95 2.24 3.170(4) 166.8 1_566
C2B H2B O21A 0.95 2.36 3.268(4) 160.3 1_565
C8A H8A O5'A 0.95 2.66 3.467(4) 143.5 .
C8B H8B O13B 0.95 2.57 3.486(4) 162.9 .
O1W H1W O12A 0.84 2.08 2.782(3) 140.4 1_554
O1W H2W N3A 0.84 2.37 3.060(3) 140.0 1_544
O2W H3W O3'A 0.84 2.67 3.234(8) 126.0 2_664
O2W H3W O3'B 0.84 2.07 2.867(8) 158.0 1_545
O2W H4W O21B 0.84 1.91 2.693(8) 153.8 .
O2X H3X O3'A 0.84 2.78 3.14(3) 108.4 2_664
O2X H3X O3'B 0.84 1.83 2.64(3) 161.3 1_545
O2X H4X O21B 0.84 2.03 2.75(3) 143.3 .
O3W H5W O21A 0.84 1.85 2.618(9) 151.2 .
O3W H6W O2'A 0.84 1.83 2.500(10) 136.0 1_545
O4W H7W O3'B 0.84 2.40 3.051(6) 134.6 2_665
O4W H7W O5W 0.84 2.41 3.121(6) 142.8 2_655
O4W H8W O11A 0.84 2.06 2.814(6) 149.5 .
O4X H7X O3'B 0.84 2.67 3.131(18) 116.1 2_665
O4X H7X O5W 0.84 2.42 3.244(18) 165.5 2_655
O4X H8X O11A 0.84 2.30 2.868(18) 124.8 .
O5W H9W O1W 0.84 2.00 2.808(4) 161.6 .
O5W H10W O3'A 0.84 2.23 3.040(3) 163.2 2_664
O5W H10W O11B 0.84 2.62 3.062(3) 114.4 .
O1Z H1Z O11A 0.84 1.84 2.673(3) 172.9 .
O1Z H2Z O12B 0.84 1.85 2.669(3) 166.0 .
O2Z H12Z O1Z 1.01(6) 1.49(6) 2.487(4) 168(6) .
O2Z H3Z O11B 0.84 1.67 2.507(3) 172.2 2_665
O2Z H4Z O12A 0.84 1.68 2.520(3) 176.1 2_664

loop_
_geom_torsion_atom_site_label_1
_geom_torsion_atom_site_label_2
_geom_torsion_atom_site_label_3
_geom_torsion_atom_site_label_4
_geom_torsion
_geom_torsion_site_symmetry_1
_geom_torsion_site_symmetry_2
_geom_torsion_site_symmetry_3
_geom_torsion_site_symmetry_4
_geom_torsion_publ_flag
O5'A P1A O13A P2A 166.06(17) . . . . yes
O11A P1A O13A P2A 47.6(2) . . . . yes
O12A P1A O13A P2A -83.84(19) . . . . yes
O21A P2A O13A P1A 36.0(2) . . . . yes
O22A P2A O13A P1A 162.71(17) . . . . yes
O23A P2A O13A P1A -81.56(19) . . . . yes
O11A P1A O5'A C5'A 42.6(2) . . . . yes
O12A P1A O5'A C5'A 173.3(2) . . . . yes
O13A P1A O5'A C5'A -73.8(2) . . . . yes
C4A N9A C1'A O4'A -157.8(2) . . . . yes
P1A O5'A C5'A C4'A 157.68(18) . . . . yes
O4'A C4'A C5'A O5'A -68.9(3) . . . . yes
C3'A C4'A C5'A O5'A 49.3(3) . . . . yes
O5'B P1B O13B P2B 155.39(17) . . . . yes
O11B P1B O13B P2B 37.0(2) . . . . yes
O12B P1B O13B P2B -93.29(19) . . . . yes
O21B P2B O13B P1B 43.2(2) . . . . yes
O22B P2B O13B P1B 168.38(17) . . . . yes
O23B P2B O13B P1B -74.7(2) . . . . yes
O11B P1B O5'B C5'B 51.5(2) . . . . yes
O12B P1B O5'B C5'B -179.12(19) . . . . yes
O13B P1B O5'B C5'B -64.9(2) . . . . yes
C4B N9B C1'B O4'B -152.7(2) . . . . yes
P1B O5'B C5'B C4'B 143.62(18) . . . . yes
O4'B C4'B C5'B O5'B -61.7(3) . . . . yes
C3'B C4'B C5'B O5'B 60.3(3) . . . . yes
O11A P1A O13A P2A 47.6(2) . . . . ?
O12A P1A O13A P2A -83.84(19) . . . . ?
O5'A P1A O13A P2A 166.06(17) . . . . ?
P1A O13A P2A O21A 36.0(2) . . . . ?
P1A O13A P2A O22A 162.71(17) . . . . ?
P1A O13A P2A O23A -81.56(19) . . . . ?
P1A O13A P2A K1 -28.31(19) . . . . ?
O22A P2A O21A K1 145.53(11) . . . . ?
O23A P2A O21A K1 18.38(12) . . . . ?
O13A P2A O21A K1 -96.33(10) . . . . ?
O21A P2A O23A K1 -20.68(13) . . . . ?
O22A P2A O23A K1 -151.61(10) . . . . ?
O13A P2A O23A K1 98.23(10) . . . . ?
O21A P2A O23A K1X -23.96(17) . . . . ?
O22A P2A O23A K1X -154.88(14) . . . . ?
O13A P2A O23A K1X 94.96(15) . . . . ?
O11A P1A O5'A C5'A 42.6(2) . . . . ?
O12A P1A O5'A C5'A 173.3(2) . . . . ?
O13A P1A O5'A C5'A -73.8(2) . . . . ?
C4'A O4'A C1'A N9A -122.6(2) . . . . ?
C4'A O4'A C1'A C2'A 0.1(3) . . . . ?
C8A N9A C1'A O4'A 13.4(4) . . . . ?
C4A N9A C1'A O4'A -157.8(2) . . . . ?
C8A N9A C1'A C2'A -105.6(3) . . . . ?
C4A N9A C1'A C2'A 83.1(3) . . . . ?
O4'A C1'A C2'A O2'A 91.9(3) . . . . ?
N9A C1'A C2'A O2'A -149.8(2) . . . . ?
O4'A C1'A C2'A C3'A -21.6(3) . . . . ?
N9A C1'A C2'A C3'A 96.6(3) . . . . ?
O2'A C2'A C3'A O3'A 37.8(3) . . . . ?
C1'A C2'A C3'A O3'A 153.1(2) . . . . ?
O2'A C2'A C3'A C4'A -82.1(3) . . . . ?
C1'A C2'A C3'A C4'A 33.3(3) . . . . ?
C1'A O4'A C4'A C5'A 146.6(2) . . . . ?
C1'A O4'A C4'A C3'A 21.9(3) . . . . ?
O3'A C3'A C4'A O4'A -154.8(2) . . . . ?
C2'A C3'A C4'A O4'A -34.5(3) . . . . ?
O3'A C3'A C4'A C5'A 84.9(3) . . . . ?
C2'A C3'A C4'A C5'A -154.8(2) . . . . ?
P1A O5'A C5'A C4'A 157.68(18) . . . . ?
O4'A C4'A C5'A O5'A -68.9(3) . . . . ?
C3'A C4'A C5'A O5'A 49.3(3) . . . . ?
C4A N3A C2A N1A -0.7(4) . . . . ?
C6A N1A C2A N3A -0.2(4) . . . . ?
C2A N3A C4A N9A 179.6(3) . . . . ?
C2A N3A C4A C5A 0.0(4) . . . . ?
C8A N9A C4A N3A -179.2(3) . . . . ?
C1'A N9A C4A N3A -6.5(4) . . . . ?
C8A N9A C4A C5A 0.5(3) . . . . ?
C1'A N9A C4A C5A 173.3(2) . . . . ?
N3A C4A C5A N7A 179.4(3) . . . . ?
N9A C4A C5A N7A -0.3(3) . . . . ?
N3A C4A C5A C6A 1.6(4) . . . . ?
N9A C4A C5A C6A -178.1(2) . . . . ?
C8A N7A C5A C4A 0.0(3) . . . . ?
C8A N7A C5A C6A 177.4(3) . . . . ?
C2A N1A C6A N6A -177.0(3) . . . . ?
C2A N1A C6A C5A 1.8(4) . . . . ?
C4A C5A C6A N6A 176.3(3) . . . . ?
N7A C5A C6A N6A -0.9(5) . . . . ?
C4A C5A C6A N1A -2.3(4) . . . . ?
N7A C5A C6A N1A -179.5(3) . . . . ?
C5A N7A C8A N9A 0.3(3) . . . . ?
C4A N9A C8A N7A -0.5(3) . . . . ?
C1'A N9A C8A N7A -173.0(2) . . . . ?
O11B P1B O12B K1X -73.2(3) . . . . ?
O5'B P1B O12B K1X 160.5(3) . . . . ?
O13B P1B O12B K1X 52.7(3) . . . . ?
O11B P1B O12B K1 -85.4(2) . . . . ?
O5'B P1B O12B K1 148.3(2) . . . . ?
O13B P1B O12B K1 40.5(2) . . . . ?
O11B P1B O13B P2B 37.0(2) . . . . ?
O12B P1B O13B P2B -93.29(19) . . . . ?
O5'B P1B O13B P2B 155.39(17) . . . . ?
P1B O13B P2B O21B 43.2(2) . . . . ?
P1B O13B P2B O22B 168.38(17) . . . . ?
P1B O13B P2B O23B -74.7(2) . . . . ?
O11B P1B O5'B C5'B 51.5(2) . . . . ?
O12B P1B O5'B C5'B -179.12(19) . . . . ?
O13B P1B O5'B C5'B -64.9(2) . . . . ?
C4'B O4'B C1'B N9B -146.4(2) . . . . ?
C4'B O4'B C1'B C2'B -26.0(3) . . . . ?
C8B N9B C1'B O4'B 33.3(4) . . . . ?
C4B N9B C1'B O4'B -152.7(2) . . . . ?
C8B N9B C1'B C2'B -83.3(3) . . . . ?
C4B N9B C1'B C2'B 90.7(3) . . . . ?
K1X O2'B C2'B C1'B -29.7(4) 1_565 . . . ?
K1 O2'B C2'B C1'B -19.9(4) 1_565 . . . ?
K1X O2'B C2'B C3'B 84.3(3) 1_565 . . . ?
K1 O2'B C2'B C3'B 94.2(3) 1_565 . . . ?
O4'B C1'B C2'B O2'B 155.6(2) . . . . ?
N9B C1'B C2'B O2'B -87.7(3) . . . . ?
O4'B C1'B C2'B C3'B 33.2(3) . . . . ?
N9B C1'B C2'B C3'B 149.9(2) . . . . ?
O2'B C2'B C3'B O3'B -30.8(3) . . . . ?
C1'B C2'B C3'B O3'B 86.5(3) . . . . ?
O2'B C2'B C3'B C4'B -144.3(2) . . . . ?
C1'B C2'B C3'B C4'B -27.1(3) . . . . ?
C1'B O4'B C4'B C5'B 135.7(2) . . . . ?
C1'B O4'B C4'B C3'B 7.9(3) . . . . ?
O3'B C3'B C4'B O4'B -105.4(2) . . . . ?
C2'B C3'B C4'B O4'B 13.0(3) . . . . ?
O3'B C3'B C4'B C5'B 132.6(3) . . . . ?
C2'B C3'B C4'B C5'B -109.0(3) . . . . ?
P1B O5'B C5'B C4'B 143.62(18) . . . . ?
O4'B C4'B C5'B O5'B -61.7(3) . . . . ?
C3'B C4'B C5'B O5'B 60.3(3) . . . . ?
C4B N3B C2B N1B -0.8(4) . . . . ?
K1 N3B C2B N1B -167.3(2) 1_565 . . . ?
K1X N3B C2B N1B -164.8(2) 1_565 . . . ?
C6B N1B C2B N3B 1.3(4) . . . . ?
C2B N3B C4B N9B -179.6(3) . . . . ?
K1 N3B C4B N9B -17.5(4) 1_565 . . . ?
K1X N3B C4B N9B -17.7(4) 1_565 . . . ?
C2B N3B C4B C5B -0.5(4) . . . . ?
K1 N3B C4B C5B 161.6(2) 1_565 . . . ?
K1X N3B C4B C5B 161.4(3) 1_565 . . . ?
C8B N9B C4B N3B 178.4(3) . . . . ?
C1'B N9B C4B N3B 3.4(4) . . . . ?
C8B N9B C4B C5B -0.8(3) . . . . ?
C1'B N9B C4B C5B -175.8(2) . . . . ?
C8B N7B C5B C4B 0.0(3) . . . . ?
C8B N7B C5B C6B 179.8(3) . . . . ?
N3B C4B C5B N7B -178.7(3) . . . . ?
N9B C4B C5B N7B 0.5(3) . . . . ?
N3B C4B C5B C6B 1.4(4) . . . . ?
N9B C4B C5B C6B -179.3(2) . . . . ?
C2B N1B C6B N6B 179.9(3) . . . . ?
C2B N1B C6B C5B -0.3(4) . . . . ?
N7B C5B C6B N6B -0.9(5) . . . . ?
C4B C5B C6B N6B 178.9(3) . . . . ?
N7B C5B C6B N1B 179.3(3) . . . . ?
C4B C5B C6B N1B -0.9(4) . . . . ?
C5B N7B C8B N9B -0.6(3) . . . . ?
C4B N9B C8B N7B 0.9(3) . . . . ?
C1'B N9B C8B N7B 175.9(2) . . . . ?
